data_1100194
loop_
_publ_author_name
K.Harms
M.Marsch

_journal_name_full 'Private Communication'
_journal_year 2000
_chemical_formula_moiety
;
C23 H23 N1 O2
;
_chemical_formula_sum 'C23 H23 N O2'
_chemical_name_systematic
;
2-(Adamantyl)-7-nitrofluorene
;
_space_group_IT_number 11
_symmetry_cell_setting monoclinic
_symmetry_space_group_name_Hall '-P 2yb'
_symmetry_space_group_name_H-M 'P 1 21/m 1'
_cell_angle_alpha 90
_cell_angle_beta 98.280(3)
_cell_angle_gamma 90
_cell_formula_units_Z 2
_cell_length_a 8.3847(2)
_cell_length_b 6.8914(4)
_cell_length_c 14.8257(4)
_cell_volume 847.734
_diffrn_ambient_temperature 223
_exptl_crystal_density_diffrn 1.353
_refine_ls_R_factor_gt 5.82
_refine_ls_wR_factor_gt 5.82
_cod_original_sg_symbol_H-M 'P 21/m'
_cod_original_formula_sum 'C23 H23 N1 O2'
_cod_database_code 1100194

loop_
_symmetry_equiv_pos_site_id
_symmetry_equiv_pos_as_xyz
1 x,y,z
2 x,1/2-y,z
3 -x,-y,-z
4 -x,-1/2+y,-z

loop_
_atom_site_label
_atom_site_type_symbol
_atom_site_fract_x
_atom_site_fract_y
_atom_site_fract_z
O1 O -0.9140(2) 0.25000 -0.18201(15)
C1 C -0.6357(3) 0.25000 -0.15367(18)
N1 N -0.7886(3) 0.25000 -0.21548(16)
C2 C -0.6402(3) 0.25000 -0.06050(18)
H1 H -0.73890 0.25000 -0.03740
O2 O -0.7851(3) 0.25000 -0.29735(15)
C3 C -0.4960(3) 0.25000 -0.00289(18)
C4 C -0.3487(3) 0.25000 -0.03803(18)
C5 C -0.3469(3) 0.25000 -0.13183(18)
H2 H -0.24860 0.25000 -0.15530
C6 C -0.4916(4) 0.25000 -0.18998(18)
H3 H -0.49260 0.25000 -0.25350
C7 C -0.4657(3) 0.25000 0.09965(17)
H4 H -0.51130 0.13410 0.12450
H5 H -0.51130 0.36590 0.12450
C8 C -0.2835(3) 0.25000 0.11990(18)
C9 C -0.2177(3) 0.25000 0.03836(18)
C10 C -0.0516(3) 0.25000 0.04052(19)
H6 H -0.00620 0.25000 -0.01390
C11 C 0.0453(3) 0.25000 0.12380(19)
H7 H 0.15770 0.25000 0.12520
C12 C -0.0174(3) 0.25000 0.20689(18)
C13 C -0.1845(3) 0.25000 0.20338(17)
H8 H -0.23010 0.25000 0.25770
C14 C 0.0986(3) 0.25000 0.29662(17)
C15 C 0.0095(3) 0.25000 0.38075(18)
H9 H -0.064(3) 0.132(3) 0.3790(15)
C16 C 0.1313(3) 0.25000 0.46864(19)
H10 H 0.073(4) 0.25000 0.523(3)
C17 C 0.2368(3) 0.0688(4) 0.47209(14)
H11 H 0.170(3) -0.057(4) 0.4725(18)
H12 H 0.315(3) 0.067(4) 0.5296(16)
C18 C 0.3288(2) 0.0688(4) 0.39016(14)
H13 H 0.397(3) -0.051(4) 0.3911(16)
C19 C 0.2069(2) 0.0680(4) 0.30201(13)
H14 H 0.137(3) -0.055(4) 0.2996(16)
H15 H 0.266(3) 0.062(4) 0.2504(17)
C20 C 0.4340(3) 0.25000 0.3923(2)
H16 H 0.520(4) 0.25000 0.446(2)
H17 H 0.490(4) 0.25000 0.340(2)
H9A H -0.064(3) 0.368(3) 0.3790(15)
C19A C 0.2069(2) 0.4320(4) 0.30201(13)
C18A C 0.3288(2) 0.4312(4) 0.39016(14)
C17A C 0.2368(3) 0.4312(4) 0.47209(14)
H13A H 0.397(3) 0.551(4) 0.3911(16)
H14A H 0.137(3) 0.555(4) 0.2996(16)
H15A H 0.266(3) 0.438(4) 0.2504(17)
H11A H 0.170(3) 0.557(4) 0.4725(18)
H12A H 0.315(3) 0.433(4) 0.5296(16)

loop_
_atom_type_symbol
_atom_type_radius_bond
C 0.68
H 0.23
N 0.68
O 0.68
